data_7717881
loop_
_publ_author_name
'Cheng, Xiedong'
'Li, Feifan'
'Huang, Qingqing'
'Pereira, Laura C. J.'
'Cui, Rui'
'Li, Yaping'
'L&#xfc;, Minfeng'

_publ_section_title
;
 Synthesis, structures, and magnetic properties of alkali metal
 manganese(III) fluorophosphates containing low-dimensional <i>S</i> = 2
 spin structures.
;
_journal_name_full 'Dalton transactions (Cambridge, England : 2003)'
_journal_paper_doi 10.1039/d4dt02768j
_journal_year 2025
_chemical_formula_sum 'F4 Mn O3 P Rb2'
_chemical_formula_weight 380.8
_space_group_IT_number 60
_space_group_name_Hall '-P 2n 2ab'
_space_group_name_H-M_alt 'P b c n'
_symmetry_cell_setting orthorhombic
_symmetry_Int_Tables_number 60
_symmetry_space_group_name_Hall '-P 2n 2ab'
_symmetry_space_group_name_H-M 'P b c n'
_audit_update_record
;
2024-09-21 deposited with the CCDC.	2025-01-14 downloaded from the CCDC.
;
_cell_angle_alpha 90
_cell_angle_beta 90
_cell_angle_gamma 90
_cell_formula_units_Z 4
_cell_length_a 11.10630(10)
_cell_length_b 8.7689(2)
_cell_length_c 7.4281(2)
_cell_measurement_reflns_used 3251
_cell_measurement_temperature 293
_cell_measurement_theta_max 27.74
_cell_measurement_theta_min 2.960
_cell_volume 723.42(3)
_diffrn_ambient_temperature 293
_diffrn_measured_fraction_theta_full 1
_diffrn_measured_fraction_theta_max 1
_diffrn_measurement_device CCD
_diffrn_measurement_device_type 'Bruker Smart APEX II'
_diffrn_radiation_monochromator graphite
_diffrn_radiation_probe x-ray
_diffrn_radiation_source 'X-ray tube'
_diffrn_radiation_type 'Mo K\a'
_diffrn_radiation_wavelength 0.71073
_diffrn_reflns_av_R_equivalents 0.039
_diffrn_reflns_av_unetI/netI 0.0181
_diffrn_reflns_limit_h_max 14
_diffrn_reflns_limit_h_min -14
_diffrn_reflns_limit_k_max 11
_diffrn_reflns_limit_k_min -11
_diffrn_reflns_limit_l_max 9
_diffrn_reflns_limit_l_min -9
_diffrn_reflns_number 9512
_diffrn_reflns_theta_full 28.29
_diffrn_reflns_theta_max 28.29
_diffrn_reflns_theta_min 2.96
_exptl_absorpt_coefficient_mu 15.445
_exptl_absorpt_correction_T_max 0.7457
_exptl_absorpt_correction_T_min 0.4122
_exptl_absorpt_correction_type multi-scan
_exptl_absorpt_process_details Bruker
_exptl_crystal_colour 'reddish brown'
_exptl_crystal_density_diffrn 3.4967
_exptl_crystal_description transparent
_exptl_crystal_F_000 696
_exptl_crystal_size_max 0.076
_exptl_crystal_size_mid 0.034
_exptl_crystal_size_min 0.021
_refine_diff_density_max 1.48
_refine_diff_density_min -2.02
_refine_ls_extinction_method none
_refine_ls_goodness_of_fit_gt 3.94
_refine_ls_goodness_of_fit_ref 3.59
_refine_ls_number_constraints 9
_refine_ls_number_parameters 53
_refine_ls_number_reflns 901
_refine_ls_number_restraints 0
_refine_ls_R_factor_all 0.0701
_refine_ls_R_factor_gt 0.0606
_refine_ls_shift/su_max 0.0474
_refine_ls_shift/su_mean 0.0113
_refine_ls_structure_factor_coef F
_refine_ls_weighting_details w=1/(\s^2^(F)+0.0004F^2^)
_refine_ls_weighting_scheme sigma
_refine_ls_wR_factor_gt 0.1047
_refine_ls_wR_factor_ref 0.1055
_reflns_number_gt 746
_reflns_number_total 901
_reflns_threshold_expression I>3\s(I)
_cod_data_source_file d4dt02768j4.cif
_cod_data_source_block Rb2MnPO3F4
_cod_depositor_comments
;
The following automatic conversions were performed:

data item '_diffrn_radiation_probe' value 'X-ray' was changed to
'x-ray' in accordance with the
/home/data/users/saulius/crontab/automatic-downloads/rss-feeds/RSC/lib/dictionaries/cif_core.dic
dictionary named 'cif_core.dic' version 2.4.2 last updated on
2011-04-26.

Automatic conversion script
Id: cif_fix_values 8170 2020-07-09 18:12:32Z antanas 
;
_cod_original_sg_symbol_Hall '-P -2xab;-2yc;-2zabc'
_cod_original_formula_sum 'F4 Mn1 O3 P1 Rb2'
_cod_database_code 7717881

loop_
_space_group_symop_id
_space_group_symop_operation_xyz
1 x,y,z
2 -x+1/2,-y+1/2,z+1/2
3 -x,y,-z+1/2
4 x+1/2,-y+1/2,-z
5 -x,-y,-z
6 x+1/2,y+1/2,-z+1/2
7 x,-y,z+1/2
8 -x+1/2,y+1/2,z

loop_
_atom_site_label
_atom_site_type_symbol
_atom_site_fract_x
_atom_site_fract_y
_atom_site_fract_z
_atom_site_adp_type
_atom_site_U_iso_or_equiv
_atom_site_site_symmetry_multiplicity
_atom_site_occupancy
_atom_site_calc_flag
_atom_site_refinement_flags
_atom_site_disorder_assembly
_atom_site_disorder_group
Rb1 Rb 0.68729(10) 0.17872(15) 0.20361(18) Uani 0.0435(5) 8 1 d . . .
Mn1 Mn 1 0 0.5 Uani 0.0095(5) 4 1 d . . .
P1 P 1 0.2939(3) 0.25 Uani 0.0118(8) 4 1 d . . .
O1 O 0.5990(6) -0.1050(8) 0.3303(9) Uani 0.037(2) 8 0.5 d . . .
F1 F 0.5990(6) -0.1050(8) 0.3303(9) Uani 0.037(2) 8 0.5 d . . .
O2 O 0.9439(5) 0.1987(6) 0.1021(8) Uani 0.0167(18) 8 1 d . . .
F2 F 0.5 0.3983(8) 0.25 Uani 0.020(2) 4 1 d . . .
F3 F 0.8435(4) 0.0529(6) 0.4732(7) Uani 0.0205(15) 8 1 d . . .

loop_
_atom_site_aniso_label
_atom_site_aniso_type_symbol
_atom_site_aniso_U_11
_atom_site_aniso_U_22
_atom_site_aniso_U_33
_atom_site_aniso_U_12
_atom_site_aniso_U_13
_atom_site_aniso_U_23
Rb1 Rb 0.0354(7) 0.0416(8) 0.0534(9) 0.0024(5) -0.0044(5) 0.0145(6)
Mn1 Mn 0.0136(8) 0.0089(8) 0.0060(8) 0.0002(6) -0.0027(6) -0.0001(6)
P1 P 0.0187(15) 0.0079(13) 0.0089(13) 0 0.0005(11) 0
O1 O 0.047(4) 0.034(4) 0.029(3) -0.023(3) -0.006(3) -0.004(3)
F1 F 0.047(4) 0.034(4) 0.029(3) -0.023(3) -0.006(3) -0.004(3)
O2 O 0.022(3) 0.011(3) 0.016(3) 0.002(2) -0.006(2) -0.002(2)
F2 F 0.031(4) 0.016(3) 0.013(3) 0 -0.002(3) 0
F3 F 0.015(2) 0.021(3) 0.025(3) -0.002(2) -0.004(2) 0.004(2)

loop_
_atom_type_symbol
_atom_type_scat_dispersion_real
_atom_type_scat_dispersion_imag
_atom_type_scat_source
F 0.0171 0.0103 'International Tables Vol C tables 4.2.6.8 and 6.1.1.1'
Mn 0.3368 0.7283 'International Tables Vol C tables 4.2.6.8 and 6.1.1.1'
O 0.0106 0.0060 'International Tables Vol C tables 4.2.6.8 and 6.1.1.1'
P 0.1023 0.0942 'International Tables Vol C tables 4.2.6.8 and 6.1.1.1'
Rb -0.9393 2.9676 'International Tables Vol C tables 4.2.6.8 and 6.1.1.1'

loop_
_exptl_crystal_face_index_h
_exptl_crystal_face_index_k
_exptl_crystal_face_index_l
_exptl_crystal_face_perp_dist
? ? ? ?

loop_
_geom_angle_atom_site_label_1
_geom_angle_atom_site_label_2
_geom_angle_atom_site_label_3
_geom_angle_site_symmetry_1
_geom_angle_site_symmetry_2
_geom_angle_site_symmetry_3
_geom_angle
_geom_angle_publ_flag
Rb1 Rb1 Rb1 2_654 . 2_655 126.51(4) ?
Rb1 Rb1 Rb1 2_654 . 3_655 118.45(4) ?
Rb1 Rb1 Rb1 2_654 . 7_554 60.75(3) ?
Rb1 Rb1 Rb1 2_654 . 7_555 151.20(4) ?
Rb1 Rb1 Rb1 2_654 . 8_645 100.67(4) ?
Rb1 Rb1 Rb1 2_654 . 8_655 67.18(3) ?
Rb1 Rb1 Mn1 2_654 . 2_654 66.83(3) ?
Rb1 Rb1 P1 2_654 . . 71.40(3) ?
Rb1 Rb1 O1 2_654 . . 132.53(14) ?
Rb1 Rb1 O1 2_654 . 7_554 49.55(14) ?
Rb1 Rb1 F1 2_654 . . 132.53(14) ?
Rb1 Rb1 F1 2_654 . 7_554 49.55(14) ?
Rb1 Rb1 O2 2_654 . . 55.31(11) ?
Rb1 Rb1 F2 2_654 . . 98.57(7) ?
Rb1 Rb1 F3 2_654 . . 122.43(10) ?
Rb1 Rb1 F3 2_654 . 2_654 43.61(10) ?
Rb1 Rb1 Rb1 2_655 . 3_655 100.63(4) ?
Rb1 Rb1 Rb1 2_655 . 7_554 151.20(4) ?
Rb1 Rb1 Rb1 2_655 . 7_555 60.75(3) ?
Rb1 Rb1 Rb1 2_655 . 8_645 100.67(4) ?
Rb1 Rb1 Rb1 2_655 . 8_655 67.18(3) ?
Rb1 Rb1 Mn1 2_655 . 2_654 108.34(3) ?
Rb1 Rb1 P1 2_655 . . 60.77(3) ?
Rb1 Rb1 O1 2_655 . . 94.77(14) ?
Rb1 Rb1 O1 2_655 . 7_554 174.80(14) ?
Rb1 Rb1 F1 2_655 . . 94.77(14) ?
Rb1 Rb1 F1 2_655 . 7_554 174.80(14) ?
Rb1 Rb1 O2 2_655 . . 83.52(11) ?
Rb1 Rb1 F2 2_655 . . 86.19(5) ?
Rb1 Rb1 F3 2_655 . . 44.76(11) ?
Rb1 Rb1 F3 2_655 . 2_654 108.62(11) ?
Rb1 Rb1 Rb1 3_655 . 7_554 97.18(3) ?
Rb1 Rb1 Rb1 3_655 . 7_555 82.82(3) ?
Rb1 Rb1 Rb1 3_655 . 8_645 107.38(3) ?
Rb1 Rb1 Rb1 3_655 . 8_655 107.38(3) ?
Rb1 Rb1 Mn1 3_655 . 2_654 61.76(2) ?
Rb1 Rb1 P1 3_655 . . 158.05(5) ?
Rb1 Rb1 O1 3_655 . . 66.71(15) ?
Rb1 Rb1 O1 3_655 . 7_554 80.18(14) ?
Rb1 Rb1 F1 3_655 . . 66.71(15) ?
Rb1 Rb1 F1 3_655 . 7_554 80.18(14) ?
Rb1 Rb1 O2 3_655 . . 173.60(12) ?
Rb1 Rb1 F2 3_655 . . 42.41(11) ?
Rb1 Rb1 F3 3_655 . . 118.83(10) ?
Rb1 Rb1 F3 3_655 . 2_654 88.88(10) ?
Rb1 Rb1 Rb1 7_554 . 7_555 99.68(3) ?
Rb1 Rb1 Rb1 7_554 . 8_645 52.07(3) ?
Rb1 Rb1 Rb1 7_554 . 8_655 127.93(4) ?
Rb1 Rb1 Mn1 7_554 . 2_654 99.98(3) ?
Rb1 Rb1 P1 7_554 . . 104.58(4) ?
Rb1 Rb1 O1 7_554 . . 71.79(14) ?
Rb1 Rb1 O1 7_554 . 7_554 32.63(14) ?
Rb1 Rb1 F1 7_554 . . 71.79(14) ?
Rb1 Rb1 F1 7_554 . 7_554 32.63(14) ?
Rb1 Rb1 O2 7_554 . . 80.97(11) ?
Rb1 Rb1 F2 7_554 . . 121.81(6) ?
Rb1 Rb1 F3 7_554 . . 106.59(11) ?
Rb1 Rb1 F3 7_554 . 2_654 94.10(11) ?
Rb1 Rb1 Rb1 7_555 . 8_645 52.07(3) ?
Rb1 Rb1 Rb1 7_555 . 8_655 127.93(4) ?
Rb1 Rb1 Mn1 7_555 . 2_654 141.20(3) ?
Rb1 Rb1 P1 7_555 . . 96.13(4) ?
Rb1 Rb1 O1 7_555 . . 34.95(14) ?
Rb1 Rb1 O1 7_555 . 7_554 124.42(14) ?
Rb1 Rb1 F1 7_555 . . 34.95(14) ?
Rb1 Rb1 F1 7_555 . 7_554 124.42(14) ?
Rb1 Rb1 O2 7_555 . . 103.50(11) ?
Rb1 Rb1 F2 7_555 . . 110.04(8) ?
Rb1 Rb1 F3 7_555 . . 38.63(10) ?
Rb1 Rb1 F3 7_555 . 2_654 164.68(11) ?
Rb1 Rb1 Rb1 8_645 . 8_655 144.75(3) ?
Rb1 Rb1 Mn1 8_645 . 2_654 150.34(4) ?
Rb1 Rb1 P1 8_645 . . 88.60(5) ?
Rb1 Rb1 O1 8_645 . . 42.96(15) ?
Rb1 Rb1 O1 8_645 . 7_554 83.91(14) ?
Rb1 Rb1 F1 8_645 . . 42.96(15) ?
Rb1 Rb1 F1 8_645 . 7_554 83.91(14) ?
Rb1 Rb1 O2 8_645 . . 76.37(11) ?
Rb1 Rb1 F2 8_645 . . 149.69(12) ?
Rb1 Rb1 F3 8_645 . . 56.68(11) ?
Rb1 Rb1 F3 8_645 . 2_654 143.20(11) ?
Rb1 Rb1 Mn1 8_655 . 2_654 57.40(2) ?
Rb1 Rb1 P1 8_655 . . 56.33(5) ?
Rb1 Rb1 O1 8_655 . . 160.25(14) ?
Rb1 Rb1 O1 8_655 . 7_554 107.65(14) ?
Rb1 Rb1 F1 8_655 . . 160.25(14) ?
Rb1 Rb1 F1 8_655 . 7_554 107.65(14) ?
Rb1 Rb1 O2 8_655 . . 69.59(11) ?
Rb1 Rb1 F2 8_655 . . 65.03(11) ?
Rb1 Rb1 F3 8_655 . . 100.56(11) ?
Rb1 Rb1 F3 8_655 . 2_654 43.10(10) ?
Mn1 Rb1 P1 2_654 . . 110.71(5) ?
Mn1 Rb1 O1 2_654 . . 126.24(15) ?
Mn1 Rb1 O1 2_654 . 7_554 67.42(14) ?
Mn1 Rb1 F1 2_654 . . 126.24(15) ?
Mn1 Rb1 F1 2_654 . 7_554 67.42(14) ?
Mn1 Rb1 O2 2_654 . . 112.40(11) ?
Mn1 Rb1 F2 2_654 . . 32.07(5) ?
Mn1 Rb1 F3 2_654 . . 152.89(11) ?
Mn1 Rb1 F3 2_654 . 2_654 27.33(9) ?
P1 Rb1 O1 . . . 122.89(15) ?
P1 Rb1 O1 . . 7_554 117.27(14) ?
P1 Rb1 F1 . . . 122.89(15) ?
P1 Rb1 F1 . . 7_554 117.27(14) ?
P1 Rb1 O2 . . . 23.84(11) ?
P1 Rb1 F2 . . . 119.83(12) ?
P1 Rb1 F3 . . . 57.51(10) ?
P1 Rb1 F3 . . 2_654 86.76(10) ?
O1 Rb1 O1 . . 7_554 90.27(19) ?
O1 Rb1 F1 . . . 0.0(5) ?
O1 Rb1 F1 . . 7_554 90.27(19) ?
O1 Rb1 O2 . . . 118.07(18) ?
O1 Rb1 F2 . . . 107.45(18) ?
O1 Rb1 F3 . . . 68.90(18) ?
O1 Rb1 F3 . . 2_654 149.15(18) ?
O1 Rb1 F1 7_554 . . 90.27(19) ?
O1 Rb1 F1 7_554 . 7_554 0.0(5) ?
O1 Rb1 O2 7_554 . . 95.25(18) ?
O1 Rb1 F2 7_554 . . 91.08(14) ?
O1 Rb1 F3 7_554 . . 139.19(18) ?
O1 Rb1 F3 7_554 . 2_654 66.20(17) ?
F1 Rb1 F1 . . 7_554 90.27(19) ?
F1 Rb1 O2 . . . 118.07(18) ?
F1 Rb1 F2 . . . 107.45(18) ?
F1 Rb1 F3 . . . 68.90(18) ?
F1 Rb1 F3 . . 2_654 149.15(18) ?
F1 Rb1 O2 7_554 . . 95.25(18) ?
F1 Rb1 F2 7_554 . . 91.08(14) ?
F1 Rb1 F3 7_554 . . 139.19(18) ?
F1 Rb1 F3 7_554 . 2_654 66.20(17) ?
O2 Rb1 F2 . . . 133.93(16) ?
O2 Rb1 F3 . . . 67.53(15) ?
O2 Rb1 F3 . . 2_654 85.16(14) ?
F2 Rb1 F3 . . . 127.97(11) ?
F2 Rb1 F3 . . 2_654 56.22(12) ?
F3 Rb1 F3 . . 2_654 141.89(15) ?
Rb1 Mn1 Rb1 2_655 . 6_545 180.0(5) ?
Rb1 Mn1 O2 2_655 . 3_755 71.15(17) ?
Rb1 Mn1 O2 2_655 . 7_555 108.85(17) ?
Rb1 Mn1 F2 2_655 . 2_655 47.39(13) ?
Rb1 Mn1 F2 2_655 . 6_545 132.61(13) ?
Rb1 Mn1 F3 2_655 . . 47.97(17) ?
Rb1 Mn1 F3 2_655 . 5_756 132.03(17) ?
Rb1 Mn1 O2 6_545 . 3_755 108.85(17) ?
Rb1 Mn1 O2 6_545 . 7_555 71.15(17) ?
Rb1 Mn1 F2 6_545 . 2_655 132.61(13) ?
Rb1 Mn1 F2 6_545 . 6_545 47.39(13) ?
Rb1 Mn1 F3 6_545 . . 132.03(17) ?
Rb1 Mn1 F3 6_545 . 5_756 47.97(17) ?
O2 Mn1 O2 3_755 . 7_555 180.0(5) ?
O2 Mn1 F2 3_755 . 2_655 88.0(2) ?
O2 Mn1 F2 3_755 . 6_545 92.0(2) ?
O2 Mn1 F3 3_755 . . 92.0(2) ?
O2 Mn1 F3 3_755 . 5_756 88.0(2) ?
O2 Mn1 F2 7_555 . 2_655 92.0(2) ?
O2 Mn1 F2 7_555 . 6_545 88.0(2) ?
O2 Mn1 F3 7_555 . . 88.0(2) ?
O2 Mn1 F3 7_555 . 5_756 92.0(2) ?
F2 Mn1 F2 2_655 . 6_545 180.0(5) ?
F2 Mn1 F3 2_655 . . 89.32(17) ?
F2 Mn1 F3 2_655 . 5_756 90.68(17) ?
F2 Mn1 F3 6_545 . . 90.68(17) ?
F2 Mn1 F3 6_545 . 5_756 89.32(17) ?
F3 Mn1 F3 . . 5_756 180.0(5) ?
Rb1 P1 Rb1 . . 3_755 147.72(9) ?
Rb1 P1 O1 . . 6_555 144.1(3) ?
Rb1 P1 O1 . . 8_655 60.8(3) ?
Rb1 P1 F1 . . 6_555 144.1(3) ?
Rb1 P1 F1 . . 8_655 60.8(3) ?
Rb1 P1 O2 . . . 52.0(2) ?
Rb1 P1 O2 . . 3_755 108.0(2) ?
Rb1 P1 O1 3_755 . 6_555 60.8(3) ?
Rb1 P1 O1 3_755 . 8_655 144.1(3) ?
Rb1 P1 F1 3_755 . 6_555 60.8(3) ?
Rb1 P1 F1 3_755 . 8_655 144.1(3) ?
Rb1 P1 O2 3_755 . . 108.0(2) ?
Rb1 P1 O2 3_755 . 3_755 52.0(2) ?
O1 P1 O1 6_555 . 8_655 109.4(4) ?
O1 P1 F1 6_555 . 6_555 0.0(5) ?
O1 P1 F1 6_555 . 8_655 109.4(4) ?
O1 P1 O2 6_555 . . 109.4(3) ?
O1 P1 O2 6_555 . 3_755 107.8(3) ?
O1 P1 F1 8_655 . 6_555 109.4(4) ?
O1 P1 F1 8_655 . 8_655 0.0(5) ?
O1 P1 O2 8_655 . . 107.8(3) ?
O1 P1 O2 8_655 . 3_755 109.4(3) ?
F1 P1 F1 6_555 . 8_655 109.4(4) ?
F1 P1 O2 6_555 . . 109.4(3) ?
F1 P1 O2 6_555 . 3_755 107.8(3) ?
F1 P1 O2 8_655 . . 107.8(3) ?
F1 P1 O2 8_655 . 3_755 109.4(3) ?
O2 P1 O2 . . 3_755 113.1(3) ?
Rb1 O1 Rb1 . . 7_555 112.4(2) ?
Rb1 O1 P1 . . 6_445 128.8(4) ?
Rb1 O1 F1 . . . 0 ?
Rb1 O1 P1 7_555 . 6_445 117.9(3) ?
Rb1 O1 F1 7_555 . . 0 ?
P1 O1 F1 6_445 . . 0 ?
Rb1 F1 Rb1 . . 7_555 112.4(2) ?
Rb1 F1 P1 . . 6_445 128.8(4) ?
Rb1 F1 O1 . . . 0 ?
Rb1 F1 P1 7_555 . 6_445 117.9(3) ?
Rb1 F1 O1 7_555 . . 0 ?
P1 F1 O1 6_445 . . 0 ?
Rb1 O2 Mn1 . . 3_755 110.2(2) ?
Rb1 O2 P1 . . . 104.2(3) ?
Mn1 O2 P1 3_755 . . 128.8(4) ?
Rb1 F2 Rb1 . . 3_655 95.2(2) ?
Rb1 F2 Mn1 . . 2_654 100.55(8) ?
Rb1 F2 Mn1 . . 4_456 113.62(9) ?
Rb1 F2 Mn1 3_655 . 2_654 113.62(9) ?
Rb1 F2 Mn1 3_655 . 4_456 100.55(8) ?
Mn1 F2 Mn1 2_654 . 4_456 128.7(4) ?
Rb1 F3 Rb1 . . 2_655 91.64(15) ?
Rb1 F3 Mn1 . . . 139.1(2) ?
Rb1 F3 Mn1 2_655 . . 104.7(2) ?

loop_
_geom_bond_atom_site_label_1
_geom_bond_atom_site_label_2
_geom_bond_site_symmetry_1
_geom_bond_site_symmetry_2
_geom_bond_distance
_geom_bond_publ_flag
Rb1 Rb1 . 2_654 4.1590(19) ?
Rb1 Rb1 . 2_655 4.1590(19) ?
Rb1 Rb1 . 3_655 4.2170(16) ?
Rb1 Rb1 . 7_554 4.8599(19) ?
Rb1 Rb1 . 7_555 4.8599(19) ?
Rb1 Rb1 . 8_645 4.6004(18) ?
Rb1 Rb1 . 8_655 4.6004(18) ?
Rb1 Mn1 . 2_654 3.8146(13) ?
Rb1 P1 . . 3.6333(14) ?
Rb1 O1 . . 2.835(7) ?
Rb1 O1 . 7_554 3.012(7) ?
Rb1 F1 . . 2.835(7) ?
Rb1 F1 . 7_554 3.012(7) ?
Rb1 O2 . . 2.953(6) ?
Rb1 F2 . . 2.856(5) ?
Rb1 F3 . . 2.870(5) ?
Rb1 F3 . 2_654 2.930(5) ?
Mn1 O2 . 3_755 2.000(5) ?
Mn1 O2 . 7_555 2.000(5) ?
Mn1 F2 . 2_655 2.060(3) ?
Mn1 F2 . 6_545 2.060(3) ?
Mn1 F3 . . 1.811(5) ?
Mn1 F3 . 5_756 1.811(5) ?
P1 O1 . 6_555 1.533(7) ?
P1 O1 . 8_655 1.533(7) ?
P1 F1 . 6_555 1.533(7) ?
P1 F1 . 8_655 1.533(7) ?
P1 O2 . . 1.514(6) ?
P1 O2 . 3_755 1.514(6) ?
O1 F1 . . 0 ?

loop_
_geom_hbond_atom_site_label_D
_geom_hbond_atom_site_label_H
_geom_hbond_atom_site_label_A
_geom_hbond_site_symmetry_D
_geom_hbond_site_symmetry_H
_geom_hbond_site_symmetry_A
_geom_hbond_distance_DH
_geom_hbond_distance_HA
_geom_hbond_distance_DA
_geom_hbond_angle_DHA
_geom_hbond_publ_flag
? ? ? ? ? ? ? ? ? ? ?

loop_
_geom_torsion_atom_site_label_1
_geom_torsion_atom_site_label_2
_geom_torsion_atom_site_label_3
_geom_torsion_atom_site_label_4
_geom_torsion_site_symmetry_1
_geom_torsion_site_symmetry_2
_geom_torsion_site_symmetry_3
_geom_torsion_site_symmetry_4
_geom_torsion
_geom_torsion_publ_flag
? ? ? ? ? ? ? ? ? ?

loop_
_restr_angle_atom_site_label_1
_restr_angle_site_symmetry_1
_restr_angle_atom_site_label_2
_restr_angle_site_symmetry_2
_restr_angle_atom_site_label_3
_restr_angle_site_symmetry_3
_restr_angle_target
_restr_angle_target_weight_param
? ? ? ? ? ? ? ?

loop_
_restr_distance_atom_site_label_1
_restr_distance_site_symmetry_1
_restr_distance_atom_site_label_2
_restr_distance_site_symmetry_2
_restr_distance_target
_restr_distance_target_weight_param
? ? ? ? ? ?

loop_
_restr_equal_angle_atom_site_label_1
_restr_equal_angle_site_symmetry_1
_restr_equal_angle_atom_site_label_2
_restr_equal_angle_site_symmetry_2
_restr_equal_angle_atom_site_label_3
_restr_equal_angle_site_symmetry_3
_restr_equal_angle_class_class_id
_restr_equal_angle_class_target_weight_param
? ? ? ? ? ? ? ?

loop_
_restr_equal_distance_atom_site_label_1
_restr_equal_distance_site_symmetry_1
_restr_equal_distance_atom_site_label_2
_restr_equal_distance_site_symmetry_2
_restr_equal_distance_class_class_id
_restr_equal_distance_class_target_weight_param
? ? ? ? ? ?

loop_
_restr_equal_torsion_atom_site_label_1
_restr_equal_torsion_site_symmetry_1
_restr_equal_torsion_atom_site_label_2
_restr_equal_torsion_site_symmetry_2
_restr_equal_torsion_atom_site_label_3
_restr_equal_torsion_site_symmetry_3
_restr_equal_torsion_atom_site_label_4
_restr_equal_torsion_site_symmetry_4
_restr_equal_torsion_class_class_id
_restr_equal_torsion_class_target_weight_param
? ? ? ? ? ? ? ? ? ?

loop_
_restr_torsion_atom_site_label_1
_restr_torsion_site_symmetry_1
_restr_torsion_atom_site_label_2
_restr_torsion_site_symmetry_2
_restr_torsion_atom_site_label_3
_restr_torsion_site_symmetry_3
_restr_torsion_atom_site_label_4
_restr_torsion_site_symmetry_4
_restr_torsion_angle_target
_restr_torsion_weight_param
? ? ? ? ? ? ? ? ? ?

loop_
_twin_individual_id
_twin_individual_mass_fraction_refined
_twin_individual_twin_matrix_11
_twin_individual_twin_matrix_12
_twin_individual_twin_matrix_13
_twin_individual_twin_matrix_21
_twin_individual_twin_matrix_22
_twin_individual_twin_matrix_23
_twin_individual_twin_matrix_31
_twin_individual_twin_matrix_32
_twin_individual_twin_matrix_33
? ? ? ? ? ? ? ? ? ? ?

loop_
_jana_atom_site_adp_c_label
_jana_atom_site_adp_c_type_symbol
_jana_atom_site_adp_c_111
_jana_atom_site_adp_c_112
_jana_atom_site_adp_c_113
_jana_atom_site_adp_c_122
_jana_atom_site_adp_c_123
_jana_atom_site_adp_c_133
_jana_atom_site_adp_c_222
_jana_atom_site_adp_c_223
_jana_atom_site_adp_c_233
_jana_atom_site_adp_c_333
? ? ? ? ? ? ? ? ? ? ? ?

loop_
_jana_atom_site_adp_d_label
_jana_atom_site_adp_d_type_symbol
_jana_atom_site_adp_d_1111
_jana_atom_site_adp_d_1112
_jana_atom_site_adp_d_1113
_jana_atom_site_adp_d_1122
_jana_atom_site_adp_d_1123
_jana_atom_site_adp_d_1133
_jana_atom_site_adp_d_1222
_jana_atom_site_adp_d_1223
_jana_atom_site_adp_d_1233
_jana_atom_site_adp_d_1333
_jana_atom_site_adp_d_2222
_jana_atom_site_adp_d_2223
_jana_atom_site_adp_d_2233
_jana_atom_site_adp_d_2333
_jana_atom_site_adp_d_3333
? ? ? ? ? ? ? ? ? ? ? ? ? ? ? ? ?

loop_
_jana_atom_site_adp_e_label
_jana_atom_site_adp_e_type_symbol
_jana_atom_site_adp_e_11111
_jana_atom_site_adp_e_11112
_jana_atom_site_adp_e_11113
_jana_atom_site_adp_e_11122
_jana_atom_site_adp_e_11123
_jana_atom_site_adp_e_11133
_jana_atom_site_adp_e_11222
_jana_atom_site_adp_e_11223
_jana_atom_site_adp_e_11233
_jana_atom_site_adp_e_11333
_jana_atom_site_adp_e_12222
_jana_atom_site_adp_e_12223
_jana_atom_site_adp_e_12233
_jana_atom_site_adp_e_12333
_jana_atom_site_adp_e_13333
_jana_atom_site_adp_e_22222
_jana_atom_site_adp_e_22223
_jana_atom_site_adp_e_22233
_jana_atom_site_adp_e_22333
_jana_atom_site_adp_e_23333
_jana_atom_site_adp_e_33333
? ? ? ? ? ? ? ? ? ? ? ? ? ? ? ? ? ? ? ? ? ? ?

loop_
_jana_atom_site_adp_f_label
_jana_atom_site_adp_f_type_symbol
_jana_atom_site_adp_f_111111
_jana_atom_site_adp_f_111112
_jana_atom_site_adp_f_111113
_jana_atom_site_adp_f_111122
_jana_atom_site_adp_f_111123
_jana_atom_site_adp_f_111133
_jana_atom_site_adp_f_111222
_jana_atom_site_adp_f_111223
_jana_atom_site_adp_f_111233
_jana_atom_site_adp_f_111333
_jana_atom_site_adp_f_112222
_jana_atom_site_adp_f_112223
_jana_atom_site_adp_f_112233
_jana_atom_site_adp_f_112333
_jana_atom_site_adp_f_113333
_jana_atom_site_adp_f_122222
_jana_atom_site_adp_f_122223
_jana_atom_site_adp_f_122233
_jana_atom_site_adp_f_122333
_jana_atom_site_adp_f_123333
_jana_atom_site_adp_f_133333
_jana_atom_site_adp_f_222222
_jana_atom_site_adp_f_222223
_jana_atom_site_adp_f_222233
_jana_atom_site_adp_f_222333
_jana_atom_site_adp_f_223333
_jana_atom_site_adp_f_233333
_jana_atom_site_adp_f_333333
? ? ? ? ? ? ? ? ? ? ? ? ? ? ? ? ? ? ? ? ? ? ? ? ? ? ? ? ? ?
